data_2300567
loop_
_publ_author_name
'Krause, Lennard'
'Herbst-Irmer, Regine'
'Stalke, Dietmar'

_publ_section_title
;
 An empirical correction for the influence of low-energy contamination
;
_journal_coeditor_code KS5494
_journal_issue 6
_journal_name_full 'Journal of Applied Crystallography'
_journal_page_first 1907
_journal_page_last 1913
_journal_paper_doi 10.1107/S1600576715020440
_journal_volume 48
_journal_year 2015
_chemical_formula_moiety 'C18 H17 Cu O6'
_chemical_formula_sum 'C18 H17 Cu O6'
_chemical_formula_weight 392.86
_space_group_crystal_system monoclinic
_space_group_IT_number 15
_space_group_name_Hall '-C 2yc'
_space_group_name_H-M_alt 'C 1 2/c 1'
_symmetry_space_group_name_Hall '-C 2yc'
_symmetry_space_group_name_H-M 'C 1 2/c 1'
_atom_sites_solution_hydrogens geom
_audit_creation_method SHELXL-2014/7
_cell_angle_alpha 90
_cell_angle_beta 94.7996(11)
_cell_angle_gamma 90
_cell_formula_units_Z 8
_cell_length_a 9.7935(7)
_cell_length_b 19.0055(13)
_cell_length_c 18.2997(13)
_cell_measurement_reflns_used 9918
_cell_measurement_temperature 100(2)
_cell_measurement_theta_max 28.3845
_cell_measurement_theta_min 2.2335
_cell_volume 3394.2(4)
_computing_cell_refinement 'SAINT V8.30C'
_computing_data_collection 'APEX2 v2012.2'
_computing_data_reduction 'SAINT V8.30C'
_computing_molecular_graphics 'Mercury CSD 3.3 (Build RC5)'
_computing_publication_material 'Mercury CSD 3.3 (Build RC5)'
_computing_structure_refinement 'SHELXL-2014/7 (Sheldrick, 2014)'
_computing_structure_solution 'SHELXT (G.M.Sheldrick,Acta Cryst.(2015)A71,3-8)'
_diffrn_ambient_temperature 100(2)
_diffrn_measured_fraction_theta_full 1.000
_diffrn_measured_fraction_theta_max 0.998
_diffrn_measurement_device_type 'Bruker Smart APEX II Quazar'
_diffrn_measurement_method 'omega scans'
_diffrn_radiation_type MoK\a
_diffrn_radiation_wavelength 0.71073
_diffrn_reflns_av_R_equivalents 0.0282
_diffrn_reflns_av_unetI/netI 0.0189
_diffrn_reflns_laue_measured_fraction_full 1.000
_diffrn_reflns_laue_measured_fraction_max 0.998
_diffrn_reflns_limit_h_max 13
_diffrn_reflns_limit_h_min -13
_diffrn_reflns_limit_k_max 25
_diffrn_reflns_limit_k_min -25
_diffrn_reflns_limit_l_max 24
_diffrn_reflns_limit_l_min -23
_diffrn_reflns_number 29203
_diffrn_reflns_point_group_measured_fraction_full 1.000
_diffrn_reflns_point_group_measured_fraction_max 0.998
_diffrn_reflns_theta_full 25.242
_diffrn_reflns_theta_max 28.426
_diffrn_reflns_theta_min 2.143
_diffrn_source 'INCOATEC Microsource'
_exptl_absorpt_coefficient_mu 1.318
_exptl_absorpt_correction_T_max 0.7457
_exptl_absorpt_correction_T_min 0.6951
_exptl_absorpt_correction_type multi-scan
_exptl_absorpt_process_details SADABS-2015/1
_exptl_crystal_density_diffrn 1.538
_exptl_crystal_description block
_exptl_crystal_F_000 1616
_exptl_crystal_size_max 0.140
_exptl_crystal_size_mid 0.100
_exptl_crystal_size_min 0.050
_refine_diff_density_max 0.390
_refine_diff_density_min -0.281
_refine_diff_density_rms 0.059
_refine_ls_extinction_method none
_refine_ls_goodness_of_fit_ref 1.069
_refine_ls_hydrogen_treatment constr
_refine_ls_matrix_type full
_refine_ls_number_parameters 300
_refine_ls_number_reflns 4282
_refine_ls_number_restraints 652
_refine_ls_restrained_S_all 1.008
_refine_ls_R_factor_all 0.0342
_refine_ls_R_factor_gt 0.0273
_refine_ls_shift/su_max 0.001
_refine_ls_shift/su_mean 0.000
_refine_ls_structure_factor_coef Fsqd
_refine_ls_weighting_details 'w=1/[\s^2^(Fo^2^)+(0.0250P)^2^+6.0544P] where P=(Fo^2^+2Fc^2^)/3'
_refine_ls_weighting_scheme calc
_refine_ls_wR_factor_gt 0.0676
_refine_ls_wR_factor_ref 0.0704
_reflns_Friedel_coverage 0.000
_reflns_number_gt 3723
_reflns_number_total 4282
_reflns_threshold_expression 'I > 2\s(I)'
_cod_data_source_file ks5494sup1.cif
_cod_data_source_block 3_uncorr
_cod_database_code 2300567
_shelx_shelxl_version_number 2014/7
_shelx_space_group_comment
;
The symmetry employed for this shelxl refinement is uniquely defined
by the following loop, which should always be used as a source of
symmetry information in preference to the above space-group names.
They are only intended as comments.
;
_shelx_estimated_absorpt_t_min 0.837
_shelx_estimated_absorpt_t_max 0.937

loop_
_space_group_symop_operation_xyz
'x, y, z'
'-x, y, -z+1/2'
'x+1/2, y+1/2, z'
'-x+1/2, y+1/2, -z+1/2'
'-x, -y, -z'
'x, -y, z-1/2'
'-x+1/2, -y+1/2, -z'
'x+1/2, -y+1/2, z-1/2'

loop_
_atom_site_label
_atom_site_type_symbol
_atom_site_fract_x
_atom_site_fract_y
_atom_site_fract_z
_atom_site_U_iso_or_equiv
_atom_site_adp_type
_atom_site_occupancy
_atom_site_site_symmetry_order
_atom_site_calc_flag
_atom_site_refinement_flags_posn
_atom_site_refinement_flags_adp
_atom_site_refinement_flags_occupancy
_atom_site_disorder_assembly
_atom_site_disorder_group
Cu01 Cu 0.59101(2) 0.33937(2) 0.30514(2) 0.01673(6) Uani 1 1 d . U . . .
O1 O 0.33471(13) 0.25803(6) 0.24597(7) 0.0214(3) Uani 1 1 d . U . . .
O2 O 0.46739(13) 0.27545(6) 0.35094(7) 0.0218(3) Uani 1 1 d . U . . .
O3 O 0.68924(13) 0.40206(6) 0.24288(7) 0.0218(3) Uani 1 1 d . U . . .
O4 O 0.51069(12) 0.41946(6) 0.15900(7) 0.0214(3) Uani 1 1 d . U . . .
O6 O 0.82003(14) 0.25019(7) 0.48743(8) 0.0319(3) Uani 1 1 d . U . . .
C1A C 0.37285(17) 0.24429(8) 0.31215(9) 0.0192(3) Uani 1 1 d D U . . .
C2A C 0.2992(11) 0.1840(4) 0.3450(4) 0.0203(11) Uani 0.78(3) 1 d D U P A 1
C3A C 0.2241(10) 0.1352(4) 0.3010(4) 0.0246(12) Uani 0.78(3) 1 d D U P A 1
H3A H 0.2084 0.1429 0.2497 0.030 Uiso 0.78(3) 1 calc R U P A 1
C4A C 0.1726(8) 0.0755(3) 0.3324(5) 0.0312(11) Uani 0.78(3) 1 d D U P A 1
H4A H 0.1220 0.0422 0.3024 0.037 Uiso 0.78(3) 1 calc R U P A 1
C5A C 0.1943(7) 0.0642(3) 0.4071(5) 0.0367(13) Uani 0.78(3) 1 d D U P A 1
H5A H 0.1612 0.0224 0.4278 0.044 Uiso 0.78(3) 1 calc R U P A 1
C6A C 0.2645(8) 0.1136(4) 0.4523(4) 0.0371(12) Uani 0.78(3) 1 d D U P A 1
H6A H 0.2765 0.1065 0.5038 0.044 Uiso 0.78(3) 1 calc R U P A 1
C7A C 0.3168(10) 0.1736(4) 0.4207(4) 0.0288(11) Uani 0.78(3) 1 d D U P A 1
H7A H 0.3648 0.2076 0.4510 0.035 Uiso 0.78(3) 1 calc R U P A 1
C2B C 0.313(4) 0.1877(17) 0.3561(14) 0.019(3) Uani 0.22(3) 1 d D U P A 2
C3B C 0.240(3) 0.1367(14) 0.3162(13) 0.020(3) Uani 0.22(3) 1 d D U P A 2
H3B H 0.2284 0.1393 0.2642 0.024 Uiso 0.22(3) 1 calc R U P A 2
C4B C 0.181(3) 0.0811(14) 0.3532(15) 0.031(4) Uani 0.22(3) 1 d D U P A 2
H4B H 0.1309 0.0452 0.3267 0.037 Uiso 0.22(3) 1 calc R U P A 2
C5B C 0.198(3) 0.0797(17) 0.4286(14) 0.042(4) Uani 0.22(3) 1 d D U P A 2
H5B H 0.1626 0.0412 0.4542 0.051 Uiso 0.22(3) 1 calc R U P A 2
C6B C 0.266(3) 0.1333(18) 0.4676(13) 0.045(5) Uani 0.22(3) 1 d D U P A 2
H6B H 0.2691 0.1331 0.5196 0.054 Uiso 0.22(3) 1 calc R U P A 2
C7B C 0.328(3) 0.1874(16) 0.4322(13) 0.028(4) Uani 0.22(3) 1 d D U P A 2
H7B H 0.3792 0.2229 0.4589 0.033 Uiso 0.22(3) 1 calc R U P A 2
C8A C 0.63128(18) 0.43150(8) 0.18617(9) 0.0195(3) Uani 1 1 d . U . . .
C9A C 0.71369(19) 0.48566(9) 0.14992(10) 0.0213(3) Uani 1 1 d . U . . .
C10A C 0.8460(2) 0.50180(10) 0.17825(11) 0.0291(4) Uani 1 1 d . U . . .
H10A H 0.8860 0.4771 0.2199 0.035 Uiso 1 1 calc R U . . .
C11A C 0.9198(2) 0.55389(11) 0.14586(13) 0.0373(5) Uani 1 1 d . U . . .
H11A H 1.0107 0.5646 0.1649 0.045 Uiso 1 1 calc R U . . .
C12A C 0.8611(2) 0.59018(11) 0.08586(13) 0.0373(5) Uani 1 1 d . U . . .
H12A H 0.9113 0.6264 0.0644 0.045 Uiso 1 1 calc R U . . .
C13A C 0.7297(2) 0.57433(11) 0.05671(12) 0.0360(5) Uani 1 1 d . U . . .
H13A H 0.6900 0.5992 0.0152 0.043 Uiso 1 1 calc R U . . .
C14A C 0.6563(2) 0.52173(10) 0.08865(11) 0.0292(4) Uani 1 1 d . U . . .
H14A H 0.5665 0.5103 0.0686 0.035 Uiso 1 1 calc R U . . .
O5 O 0.76263(14) 0.33161(6) 0.39318(7) 0.0267(3) Uani 1 1 d D U . . .
C15 C 0.8017(2) 0.26021(10) 0.41085(11) 0.0292(4) Uani 1 1 d D U . . .
H15 H 0.7337 0.2260 0.3875 0.035 Uiso 1 1 calc R U . B 1
C16A C 0.9397(9) 0.2490(5) 0.3848(6) 0.0437(16) Uani 0.766(11) 1 d D U P C 1
H16A H 0.9383 0.2099 0.3490 0.052 Uiso 0.766(11) 1 calc R U P C 1
H16B H 1.0080 0.2384 0.4263 0.052 Uiso 0.766(11) 1 calc R U P C 1
C17A C 0.9721(4) 0.3190(2) 0.3485(3) 0.0490(11) Uani 0.766(11) 1 d D U P C 1
H17A H 1.0707 0.3305 0.3572 0.059 Uiso 0.766(11) 1 calc R U P C 1
H17B H 0.9469 0.3174 0.2950 0.059 Uiso 0.766(11) 1 calc R U P C 1
C16B C 0.947(2) 0.2475(12) 0.3752(18) 0.030(3) Uani 0.234(11) 1 d D U P C 2
H16C H 1.0012 0.2100 0.4016 0.036 Uiso 0.234(11) 1 calc R U P C 2
H16D H 0.9319 0.2347 0.3227 0.036 Uiso 0.234(11) 1 calc R U P C 2
C17B C 1.0173(11) 0.3184(5) 0.3849(8) 0.038(3) Uani 0.234(11) 1 d D U P C 2
H17C H 1.0746 0.3286 0.3442 0.045 Uiso 0.234(11) 1 calc R U P C 2
H17D H 1.0746 0.3210 0.4321 0.045 Uiso 0.234(11) 1 calc R U P C 2
C18 C 0.8883(2) 0.37061(12) 0.38404(13) 0.0400(5) Uani 1 1 d D U . . .
H18A H 0.9332 0.3856 0.4320 0.048 Uiso 1 1 calc R U . C 1
H18B H 0.8700 0.4125 0.3526 0.048 Uiso 1 1 calc R U . C 1

loop_
_atom_site_aniso_label
_atom_site_aniso_U_11
_atom_site_aniso_U_22
_atom_site_aniso_U_33
_atom_site_aniso_U_23
_atom_site_aniso_U_13
_atom_site_aniso_U_12
Cu01 0.02037(11) 0.01304(10) 0.01594(10) 0.00043(7) -0.00349(7) 0.00031(7)
O1 0.0263(6) 0.0169(6) 0.0204(6) 0.0017(5) -0.0020(5) -0.0031(5)
O2 0.0275(6) 0.0185(6) 0.0189(6) 0.0011(5) -0.0012(5) -0.0026(5)
O3 0.0249(6) 0.0186(6) 0.0213(6) 0.0025(5) -0.0029(5) -0.0016(5)
O4 0.0231(6) 0.0173(6) 0.0230(6) 0.0031(5) -0.0029(5) -0.0007(5)
O6 0.0352(7) 0.0321(7) 0.0260(7) 0.0026(6) -0.0117(6) 0.0055(6)
C1A 0.0218(8) 0.0154(7) 0.0204(8) -0.0004(6) 0.0017(6) 0.0026(6)
C2A 0.021(3) 0.0191(16) 0.0207(19) 0.0027(15) 0.0001(18) 0.0009(14)
C3A 0.026(3) 0.0208(14) 0.026(2) -0.0005(16) -0.0029(19) -0.0039(15)
C4A 0.035(2) 0.0247(15) 0.034(3) -0.0014(17) 0.000(2) -0.0088(13)
C5A 0.039(2) 0.0311(19) 0.040(3) 0.0066(19) 0.002(2) -0.0140(14)
C6A 0.045(2) 0.037(2) 0.030(2) 0.0083(17) 0.0042(19) -0.0126(18)
C7A 0.034(3) 0.027(2) 0.025(2) -0.0018(15) -0.0004(18) -0.0101(15)
C2B 0.010(5) 0.021(5) 0.024(6) 0.000(4) -0.009(4) -0.007(4)
C3B 0.011(5) 0.027(5) 0.020(6) 0.008(5) -0.010(5) 0.000(3)
C4B 0.030(6) 0.034(6) 0.027(7) 0.012(5) -0.017(5) -0.019(5)
C5B 0.048(7) 0.051(9) 0.024(7) 0.018(5) -0.019(5) -0.030(7)
C6B 0.043(8) 0.058(9) 0.031(6) 0.008(6) -0.013(5) -0.033(8)
C7B 0.023(5) 0.041(8) 0.018(5) 0.007(5) -0.010(4) -0.020(6)
C8A 0.0254(8) 0.0130(7) 0.0200(8) -0.0018(6) 0.0020(7) 0.0016(6)
C9A 0.0264(9) 0.0153(7) 0.0222(8) -0.0008(6) 0.0023(7) -0.0003(6)
C10A 0.0289(10) 0.0249(9) 0.0325(10) 0.0056(8) -0.0027(8) -0.0037(7)
C11A 0.0295(10) 0.0332(11) 0.0483(13) 0.0082(9) -0.0022(9) -0.0101(8)
C12A 0.0384(11) 0.0264(10) 0.0476(13) 0.0104(9) 0.0065(10) -0.0064(8)
C13A 0.0414(12) 0.0299(10) 0.0362(11) 0.0130(9) 0.0006(9) -0.0012(9)
C14A 0.0299(10) 0.0259(9) 0.0312(10) 0.0058(8) -0.0013(8) -0.0020(8)
O5 0.0313(7) 0.0207(6) 0.0260(7) 0.0026(5) -0.0106(5) -0.0010(5)
C15 0.0385(11) 0.0228(9) 0.0242(9) -0.0003(7) -0.0104(8) 0.0049(8)
C16A 0.044(3) 0.052(3) 0.034(3) -0.009(2) -0.008(2) 0.015(2)
C17A 0.0356(19) 0.075(2) 0.035(2) 0.0036(16) -0.0017(17) -0.0006(16)
C16B 0.021(5) 0.038(6) 0.030(7) 0.005(4) -0.003(5) 0.008(4)
C17B 0.034(4) 0.049(5) 0.028(6) 0.010(4) -0.008(4) -0.005(3)
C18 0.0352(11) 0.0410(12) 0.0406(12) 0.0055(10) -0.0157(9) -0.0092(9)

loop_
_atom_type_symbol
_atom_type_description
_atom_type_scat_dispersion_real
_atom_type_scat_dispersion_imag
_atom_type_scat_source
C C 0.0033 0.0016 'International Tables Vol C Tables 4.2.6.8 and 6.1.1.4'
H H 0.0000 0.0000 'International Tables Vol C Tables 4.2.6.8 and 6.1.1.4'
O O 0.0106 0.0060 'International Tables Vol C Tables 4.2.6.8 and 6.1.1.4'
Cu Cu 0.3201 1.2651 'International Tables Vol C Tables 4.2.6.8 and 6.1.1.4'

loop_
_geom_angle_atom_site_label_1
_geom_angle_atom_site_label_2
_geom_angle_atom_site_label_3
_geom_angle
_geom_angle_site_symmetry_1
_geom_angle_site_symmetry_3
O2 Cu01 O3 168.99(5) . .
O2 Cu01 O4 89.36(5) . 2_655
O3 Cu01 O4 90.59(5) . 2_655
O2 Cu01 O1 89.00(5) . 2_655
O3 Cu01 O1 88.99(5) . 2_655
O4 Cu01 O1 169.18(5) 2_655 2_655
O2 Cu01 O5 96.06(5) . .
O3 Cu01 O5 94.78(5) . .
O4 Cu01 O5 100.51(5) 2_655 .
O1 Cu01 O5 90.30(5) 2_655 .
O2 Cu01 Cu01 85.59(4) . 2_655
O3 Cu01 Cu01 83.43(4) . 2_655
O4 Cu01 Cu01 85.68(4) 2_655 2_655
O1 Cu01 Cu01 83.53(4) 2_655 2_655
O5 Cu01 Cu01 173.59(4) . 2_655
C1A O1 Cu01 121.59(11) . 2_655
C1A O2 Cu01 120.07(11) . .
C8A O3 Cu01 122.43(11) . .
C8A O4 Cu01 119.54(11) . 2_655
C15 O6 O6 105.33(15) . 7_656
O1 C1A O2 125.75(16) . .
O1 C1A C2B 124.6(10) . .
O2 C1A C2B 109.6(10) . .
O1 C1A C2A 115.2(3) . .
O2 C1A C2A 119.0(3) . .
C3A C2A C7A 119.5(4) . .
C3A C2A C1A 121.5(4) . .
C7A C2A C1A 118.8(4) . .
C4A C3A C2A 119.9(4) . .
C4A C3A H3A 120.1 . .
C2A C3A H3A 120.1 . .
C5A C4A C3A 120.4(4) . .
C5A C4A H4A 119.8 . .
C3A C4A H4A 119.8 . .
C4A C5A C6A 120.6(3) . .
C4A C5A H5A 119.7 . .
C6A C5A H5A 119.7 . .
C5A C6A C7A 118.9(4) . .
C5A C6A H6A 120.5 . .
C7A C6A H6A 120.5 . .
C6A C7A C2A 120.6(4) . .
C6A C7A H7A 119.7 . .
C2A C7A H7A 119.7 . .
C3B C2B C7B 122.3(16) . .
C3B C2B C1A 115.6(15) . .
C7B C2B C1A 122.0(16) . .
C2B C3B C4B 119.4(14) . .
C2B C3B H3B 120.3 . .
C4B C3B H3B 120.3 . .
C5B C4B C3B 118.6(12) . .
C5B C4B H4B 120.7 . .
C3B C4B H4B 120.7 . .
C4B C5B C6B 121.1(13) . .
C4B C5B H5B 119.5 . .
C6B C5B H5B 119.5 . .
C5B C6B C7B 121.2(13) . .
C5B C6B H6B 119.4 . .
C7B C6B H6B 119.4 . .
C6B C7B C2B 117.3(13) . .
C6B C7B H7B 121.4 . .
C2B C7B H7B 121.4 . .
O4 C8A O3 125.51(16) . .
O4 C8A C9A 118.11(15) . .
O3 C8A C9A 116.38(15) . .
C10A C9A C14A 119.53(17) . .
C10A C9A C8A 120.48(16) . .
C14A C9A C8A 119.97(16) . .
C11A C10A C9A 120.08(18) . .
C11A C10A H10A 120.0 . .
C9A C10A H10A 120.0 . .
C12A C11A C10A 119.9(2) . .
C12A C11A H11A 120.0 . .
C10A C11A H11A 120.0 . .
C11A C12A C13A 120.65(19) . .
C11A C12A H12A 119.7 . .
C13A C12A H12A 119.7 . .
C12A C13A C14A 119.44(19) . .
C12A C13A H13A 120.3 . .
C14A C13A H13A 120.3 . .
C13A C14A C9A 120.38(19) . .
C13A C14A H14A 119.8 . .
C9A C14A H14A 119.8 . .
C15 O5 C18 107.10(16) . .
C15 O5 Cu01 113.21(10) . .
C18 O5 Cu01 118.36(11) . .
O6 C15 O5 111.09(15) . .
O6 C15 C16A 104.8(5) . .
O5 C15 C16A 107.1(4) . .
O6 C15 C16B 109.5(12) . .
O5 C15 C16B 105.9(9) . .
O6 C15 H15 111.2 . .
O5 C15 H15 111.2 . .
C16A C15 H15 111.2 . .
C15 C16A C17A 104.0(5) . .
C15 C16A H16A 111.0 . .
C17A C16A H16A 111.0 . .
C15 C16A H16B 111.0 . .
C17A C16A H16B 111.0 . .
H16A C16A H16B 109.0 . .
C18 C17A C16A 104.2(3) . .
C18 C17A H17A 110.9 . .
C16A C17A H17A 110.9 . .
C18 C17A H17B 110.9 . .
C16A C17A H17B 110.9 . .
H17A C17A H17B 108.9 . .
C17B C16B C15 102.9(12) . .
C17B C16B H16C 111.2 . .
C15 C16B H16C 111.2 . .
C17B C16B H16D 111.2 . .
C15 C16B H16D 111.2 . .
H16C C16B H16D 109.1 . .
C16B C17B C18 101.5(9) . .
C16B C17B H17C 111.5 . .
C18 C17B H17C 111.5 . .
C16B C17B H17D 111.5 . .
C18 C17B H17D 111.5 . .
H17C C17B H17D 109.3 . .
O5 C18 C17A 102.7(2) . .
O5 C18 C17B 110.8(4) . .
O5 C18 H18A 111.2 . .
C17A C18 H18A 111.2 . .
O5 C18 H18B 111.2 . .
C17A C18 H18B 111.2 . .
H18A C18 H18B 109.1 . .

loop_
_geom_bond_atom_site_label_1
_geom_bond_atom_site_label_2
_geom_bond_distance
_geom_bond_site_symmetry_2
Cu01 O2 1.9529(12) .
Cu01 O3 1.9562(12) .
Cu01 O4 1.9620(12) 2_655
Cu01 O1 1.9768(12) 2_655
Cu01 O5 2.2336(12) .
Cu01 Cu01 2.5787(4) 2_655
O1 C1A 1.264(2) .
O1 Cu01 1.9768(12) 2_655
O2 C1A 1.266(2) .
O3 C8A 1.270(2) .
O4 C8A 1.263(2) .
O4 Cu01 1.9620(12) 2_655
O6 C15 1.411(2) .
O6 O6 1.483(3) 7_656
C1A C2B 1.49(2) .
C1A C2A 1.505(6) .
C2A C3A 1.396(5) .
C2A C7A 1.396(5) .
C3A C4A 1.385(5) .
C3A H3A 0.9500 .
C4A C5A 1.383(5) .
C4A H4A 0.9500 .
C5A C6A 1.394(5) .
C5A H5A 0.9500 .
C6A C7A 1.395(5) .
C6A H6A 0.9500 .
C7A H7A 0.9500 .
C2B C3B 1.380(13) .
C2B C7B 1.388(13) .
C3B C4B 1.403(13) .
C3B H3B 0.9500 .
C4B C5B 1.376(12) .
C4B H4B 0.9500 .
C5B C6B 1.381(12) .
C5B H5B 0.9500 .
C6B C7B 1.386(13) .
C6B H6B 0.9500 .
C7B H7B 0.9500 .
C8A C9A 1.497(2) .
C9A C10A 1.389(3) .
C9A C14A 1.392(3) .
C10A C11A 1.388(3) .
C10A H10A 0.9500 .
C11A C12A 1.381(3) .
C11A H11A 0.9500 .
C12A C13A 1.384(3) .
C12A H12A 0.9500 .
C13A C14A 1.388(3) .
C13A H13A 0.9500 .
C14A H14A 0.9500 .
O5 C15 1.439(2) .
O5 C18 1.458(2) .
C15 C16A 1.486(7) .
C15 C16B 1.632(18) .
C15 H15 1.0000 .
C16A C17A 1.531(10) .
C16A H16A 0.9900 .
C16A H16B 0.9900 .
C17A C18 1.465(4) .
C17A H17A 0.9900 .
C17A H17B 0.9900 .
C16B C17B 1.52(3) .
C16B H16C 0.9900 .
C16B H16D 0.9900 .
C17B C18 1.606(11) .
C17B H17C 0.9900 .
C17B H17D 0.9900 .
C18 H18A 0.9900 .
C18 H18B 0.9900 .

_cod_database_fobs_code 2300567
